data_7230162
loop_
_publ_author_name
'Chu, Xiaodan'
'Zhang, Shaowei'
'Wang, Zhuo'
'Li, Tongyu'
'Zhu, Bolin'

_publ_section_title
;
 Aromatic alkyne insertion into six-membered cyclometalated pyridine
 complexes of iridium: different insertion modes and structurally novel
 products
;
_journal_issue 13
_journal_name_full 'RSC Advances'
_journal_page_first 7164
_journal_paper_doi 10.1039/C7RA13547E
_journal_volume 8
_journal_year 2018
_chemical_formula_moiety 'C37 H33 Cl Ir N O2, H2 O'
_chemical_formula_sum 'C37 H35 Cl Ir N O3'
_chemical_formula_weight 769.31
_space_group_crystal_system monoclinic
_space_group_IT_number 14
_space_group_name_Hall '-P 2yn'
_space_group_name_H-M_alt 'P 1 21/n 1'
_symmetry_space_group_name_Hall '-P 2yn'
_symmetry_space_group_name_H-M 'P 1 21/n 1'
_atom_sites_solution_hydrogens mixed
_audit_creation_date 2017-06-06
_audit_creation_method
;
Olex2 1.2
(compiled 2015.09.30 svn.r3233 for OlexSys, GUI svn.r5103)
;
_audit_update_record
;
2017-12-06 deposited with the CCDC.
2018-02-07 downloaded from the CCDC.
;
_cell_angle_alpha 90
_cell_angle_beta 101.702(3)
_cell_angle_gamma 90
_cell_formula_units_Z 4
_cell_length_a 8.2945(2)
_cell_length_b 24.4790(7)
_cell_length_c 15.6644(4)
_cell_measurement_reflns_used 7453
_cell_measurement_temperature 151.0(3)
_cell_measurement_theta_max 73.6540
_cell_measurement_theta_min 4.5840
_cell_volume 3114.41(15)
_computing_cell_refinement 'CrysAlisPro 1.171.38.43f (Rigaku OD, 2015)'
_computing_data_collection 'CrysAlisPro 1.171.38.43f (Rigaku OD, 2015)'
_computing_data_reduction 'CrysAlisPro 1.171.38.43f (Rigaku OD, 2015)'
_computing_molecular_graphics 'Olex2 (Dolomanov et al., 2009)'
_computing_publication_material 'Olex2 (Dolomanov et al., 2009)'
_computing_structure_refinement 'ShelXL (Sheldrick, 2015)'
_computing_structure_solution 'ShelXT (Sheldrick, 2015)'
_diffrn_ambient_environment N~2~
_diffrn_ambient_temperature 151.0(3)
_diffrn_detector 'CCD plate'
_diffrn_detector_area_resol_mean 5.2740
_diffrn_detector_type AtlasS2
_diffrn_measured_fraction_theta_full 0.999
_diffrn_measured_fraction_theta_max 0.999
_diffrn_measurement_details
;
List of Runs (angles in degrees, time in seconds):

  # Type    Start    End  Width  t~exp~   \w     \q     \k     \f   Frames
#--------------------------------------------------------------------------
  1  \w   -114.00 -13.00   1.00    1.00    --  -41.49 -57.00  30.00  101
  2  \w    -33.00  66.00   1.00    1.00    --   41.49 -38.00-180.00   99
  3  \w     17.00 116.00   1.00    1.00    --   41.49  38.00  30.00   99
  4  \w      1.00  82.00   1.00    1.00    --   41.49 -99.00-120.00   81
  5  \w     35.00 136.00   1.00    3.65    --  107.08 -61.00 150.00  101
  6  \w     25.00 109.00   1.00    3.65    --  107.08 -95.00  90.00   84
  7  \w     33.00 118.00   1.00    3.65    --  107.08-119.00 -46.00   85
  8  \w     25.00 109.00   1.00    3.65    --  107.08 -95.00 150.00   84
  9  \w     54.00 178.00   1.00    3.65    --  107.08  15.00-120.00  124
 10  \w   -118.00 -77.00   1.00    1.00    --  -41.49 -77.00 -90.00   41
 11  \w   -118.00 -93.00   1.00    1.00    --  -41.49 -77.00-180.00   25
;
_diffrn_measurement_device 'four-circle diffractometer'
_diffrn_measurement_device_type 'SuperNova, Dual, Cu at zero, AtlasS2'
_diffrn_measurement_method '\w scans'
_diffrn_orient_matrix_type 'CrysAlisPro convention (1999,Acta A55,543-557)'
_diffrn_orient_matrix_UB_11 -0.0261505000
_diffrn_orient_matrix_UB_12 0.0622822000
_diffrn_orient_matrix_UB_13 -0.0070923000
_diffrn_orient_matrix_UB_21 -0.0290142000
_diffrn_orient_matrix_UB_22 -0.0040941000
_diffrn_orient_matrix_UB_23 -0.1001018000
_diffrn_orient_matrix_UB_31 -0.1855633000
_diffrn_orient_matrix_UB_32 -0.0081672000
_diffrn_orient_matrix_UB_33 -0.0041269000
_diffrn_radiation_monochromator mirror
_diffrn_radiation_probe x-ray
_diffrn_radiation_type CuK\a
_diffrn_radiation_wavelength 1.54184
_diffrn_reflns_av_R_equivalents 0.0487
_diffrn_reflns_av_unetI/netI 0.0516
_diffrn_reflns_Laue_measured_fraction_full 0.999
_diffrn_reflns_Laue_measured_fraction_max 0.999
_diffrn_reflns_limit_h_max 6
_diffrn_reflns_limit_h_min -9
_diffrn_reflns_limit_k_max 29
_diffrn_reflns_limit_k_min -28
_diffrn_reflns_limit_l_max 18
_diffrn_reflns_limit_l_min -18
_diffrn_reflns_number 15453
_diffrn_reflns_point_group_measured_fraction_full 0.999
_diffrn_reflns_point_group_measured_fraction_max 0.999
_diffrn_reflns_theta_full 67.078
_diffrn_reflns_theta_max 67.078
_diffrn_reflns_theta_min 3.611
_diffrn_source 'micro-focus sealed X-ray tube'
_diffrn_source_type 'SuperNova (Cu) X-ray Source'
_exptl_absorpt_coefficient_mu 9.385
_exptl_absorpt_correction_T_max 1.00000
_exptl_absorpt_correction_T_min 0.39341
_exptl_absorpt_correction_type multi-scan
_exptl_absorpt_process_details
;
CrysAlisPro 1.171.38.43f (Rigaku Oxford Diffraction, 2015)
Empirical absorption correction using spherical harmonics,
 implemented in SCALE3 ABSPACK scaling algorithm.
;
_exptl_crystal_colour yellow
_exptl_crystal_colour_primary yellow
_exptl_crystal_density_diffrn 1.641
_exptl_crystal_description block
_exptl_crystal_F_000 1528
_exptl_crystal_size_max 0.25
_exptl_crystal_size_mid 0.22
_exptl_crystal_size_min 0.2
_refine_diff_density_max 1.183
_refine_diff_density_min -0.712
_refine_diff_density_rms 0.109
_refine_ls_extinction_method none
_refine_ls_goodness_of_fit_ref 1.057
_refine_ls_hydrogen_treatment constr
_refine_ls_matrix_type full
_refine_ls_number_parameters 396
_refine_ls_number_reflns 5547
_refine_ls_number_restraints 0
_refine_ls_restrained_S_all 1.057
_refine_ls_R_factor_all 0.0420
_refine_ls_R_factor_gt 0.0311
_refine_ls_shift/su_max 0.003
_refine_ls_shift/su_mean 0.000
_refine_ls_structure_factor_coef Fsqd
_refine_ls_weighting_details 'w=1/[\s^2^(Fo^2^)+(0.0242P)^2^] where P=(Fo^2^+2Fc^2^)/3'
_refine_ls_weighting_scheme calc
_refine_ls_wR_factor_gt 0.0667
_refine_ls_wR_factor_ref 0.0723
_reflns_Friedel_coverage 0.000
_reflns_number_gt 4623
_reflns_number_total 5547
_reflns_threshold_expression 'I > 2\s(I)'
_cod_data_source_file c7ra13547e2.cif
_cod_data_source_block a170606a
_cod_original_cell_volume 3114.40(16)
_cod_database_code 7230162
_shelx_space_group_comment
;
The symmetry employed for this shelxl refinement is uniquely defined
by the following loop, which should always be used as a source of
symmetry information in preference to the above space-group names.
They are only intended as comments.
;
_reflns_odcompleteness_completeness 99.95
_reflns_odcompleteness_iscentric 1
_reflns_odcompleteness_theta 66.97
_olex2_refinement_description
;
1. Fixed Uiso
 At 1.2 times of:
  All C(H) groups
 At 1.5 times of:
  All C(H,H,H) groups, All O(H,H) groups
2.a Free rotating group:
 O3(H3A,H3B)
2.b Aromatic/amide H refined with riding coordinates:
 C12(H12), C13(H13), C14(H14), C15(H15), C19(H19), C20(H20), C21(H21),
 C22(H22), C25(H25), C26(H26), C27(H27), C28(H28), C29(H29), C33(H33), C34(H34),
  C35(H35), C36(H36), C37(H37)
2.c Idealised Me refined as rotating group:
 C6(H6A,H6B,H6C), C7(H7A,H7B,H7C), C8(H8A,H8B,H8C), C9(H9A,H9B,H9C), C10(H10A,
 H10B,H10C)
;
_shelx_shelxl_version_number 2014/7
_olex2_date_sample_data_collection 2017-06-06
_olex2_submission_special_instructions 'No special instructions were received'
_oxdiff_exptl_absorpt_empirical_details
;
Empirical correction (ABSPACK) includes:
- Absorption correction using spherical harmonics
- Frame scaling
;
_oxdiff_exptl_absorpt_empirical_full_max 2.628
_oxdiff_exptl_absorpt_empirical_full_min 0.649

loop_
_space_group_symop_operation_xyz
'x, y, z'
'-x+1/2, y+1/2, -z+1/2'
'-x, -y, -z'
'x-1/2, -y-1/2, z-1/2'

loop_
_atom_site_label
_atom_site_type_symbol
_atom_site_fract_x
_atom_site_fract_y
_atom_site_fract_z
_atom_site_U_iso_or_equiv
_atom_site_adp_type
_atom_site_occupancy
_atom_site_site_symmetry_order
_atom_site_calc_flag
_atom_site_refinement_flags_posn
Ir1 Ir 0.51797(2) 0.23073(2) 0.67360(2) 0.02055(7) Uani 1 1 d .
Cl1 Cl 0.71851(14) 0.21293(5) 0.58425(7) 0.0299(2) Uani 1 1 d .
O1 O 0.5149(4) 0.31218(13) 0.6354(2) 0.0244(7) Uani 1 1 d .
O2 O 0.5125(5) 0.34496(16) 0.8448(2) 0.0403(9) Uani 1 1 d .
N1 N 0.7219(4) 0.26353(16) 0.7598(2) 0.0215(8) Uani 1 1 d .
C1 C 0.2704(5) 0.2321(2) 0.6919(3) 0.0241(9) Uani 1 1 d .
C2 C 0.3699(6) 0.2041(2) 0.7638(3) 0.0255(10) Uani 1 1 d .
C3 C 0.4437(6) 0.1572(2) 0.7292(3) 0.0289(10) Uani 1 1 d .
C4 C 0.3808(6) 0.1561(2) 0.6360(3) 0.0292(11) Uani 1 1 d .
C5 C 0.2763(6) 0.2025(2) 0.6131(3) 0.0297(11) Uani 1 1 d .
C6 C 0.1707(6) 0.2821(2) 0.6970(4) 0.0392(13) Uani 1 1 d .
H6A H 0.2048 0.2986 0.7534 0.059 Uiso 1 1 calc GR
H6B H 0.0563 0.2725 0.6882 0.059 Uiso 1 1 calc GR
H6C H 0.1869 0.3075 0.6527 0.059 Uiso 1 1 calc GR
C7 C 0.3947(6) 0.2191(2) 0.8580(3) 0.0322(11) Uani 1 1 d .
H7A H 0.5023 0.2077 0.8876 0.048 Uiso 1 1 calc GR
H7B H 0.3128 0.2013 0.8836 0.048 Uiso 1 1 calc GR
H7C H 0.3848 0.2580 0.8634 0.048 Uiso 1 1 calc GR
C8 C 0.5443(7) 0.1130(2) 0.7810(4) 0.0377(12) Uani 1 1 d .
H8A H 0.6153 0.0968 0.7467 0.057 Uiso 1 1 calc GR
H8B H 0.4724 0.0856 0.7964 0.057 Uiso 1 1 calc GR
H8C H 0.6097 0.1284 0.8330 0.057 Uiso 1 1 calc GR
C9 C 0.4175(8) 0.1141(2) 0.5743(3) 0.0415(13) Uani 1 1 d .
H9A H 0.4145 0.1305 0.5184 0.062 Uiso 1 1 calc GR
H9B H 0.3368 0.0855 0.5688 0.062 Uiso 1 1 calc GR
H9C H 0.5250 0.0991 0.5960 0.062 Uiso 1 1 calc GR
C10 C 0.1744(6) 0.2168(3) 0.5259(3) 0.0381(13) Uani 1 1 d .
H10A H 0.1845 0.2551 0.5153 0.057 Uiso 1 1 calc GR
H10B H 0.0612 0.2081 0.5248 0.057 Uiso 1 1 calc GR
H10C H 0.2121 0.1963 0.4815 0.057 Uiso 1 1 calc GR
C11 C 0.7558(5) 0.31634(19) 0.7516(3) 0.0218(9) Uani 1 1 d .
C12 C 0.8184(6) 0.2337(2) 0.8230(3) 0.0262(10) Uani 1 1 d .
H12 H 0.7953 0.1968 0.8280 0.031 Uiso 1 1 calc R
C13 C 0.9500(6) 0.2562(2) 0.8801(3) 0.0274(10) Uani 1 1 d .
H13 H 1.0138 0.2351 0.9237 0.033 Uiso 1 1 calc R
C14 C 0.9847(6) 0.3109(2) 0.8710(3) 0.0285(11) Uani 1 1 d .
H14 H 1.0718 0.3275 0.9089 0.034 Uiso 1 1 calc R
C15 C 0.8879(6) 0.3407(2) 0.8046(3) 0.0282(10) Uani 1 1 d .
H15 H 0.9125 0.3771 0.7960 0.034 Uiso 1 1 calc R
C16 C 0.6355(6) 0.34700(19) 0.6804(3) 0.0234(9) Uani 1 1 d .
C17 C 0.7222(6) 0.3791(2) 0.6194(3) 0.0272(10) Uani 1 1 d .
C18 C 0.6942(6) 0.4350(2) 0.6251(3) 0.0289(11) Uani 1 1 d .
C19 C 0.7535(7) 0.4717(2) 0.5715(3) 0.0384(13) Uani 1 1 d .
H19 H 0.7336 0.5089 0.5744 0.046 Uiso 1 1 calc R
C20 C 0.8430(8) 0.4508(3) 0.5137(3) 0.0465(16) Uani 1 1 d .
H20 H 0.8827 0.4747 0.4766 0.056 Uiso 1 1 calc R
C21 C 0.8753(7) 0.3964(3) 0.5091(3) 0.0416(14) Uani 1 1 d .
H21 H 0.9393 0.3841 0.4706 0.050 Uiso 1 1 calc R
C22 C 0.8132(6) 0.3584(2) 0.5617(3) 0.0347(12) Uani 1 1 d .
H22 H 0.8324 0.3211 0.5580 0.042 Uiso 1 1 calc R
C23 C 0.5957(6) 0.4443(2) 0.6936(3) 0.0288(10) Uani 1 1 d .
C24 C 0.5632(6) 0.4998(2) 0.7244(3) 0.0303(11) Uani 1 1 d .
C25 C 0.6033(6) 0.5129(2) 0.8121(4) 0.0350(12) Uani 1 1 d .
H25 H 0.6487 0.4864 0.8525 0.042 Uiso 1 1 calc R
C26 C 0.5763(8) 0.5652(3) 0.8399(4) 0.0474(15) Uani 1 1 d .
H26 H 0.6056 0.5741 0.8988 0.057 Uiso 1 1 calc R
C27 C 0.5052(7) 0.6044(2) 0.7796(5) 0.0514(16) Uani 1 1 d .
H27 H 0.4867 0.6394 0.7984 0.062 Uiso 1 1 calc R
C28 C 0.4627(8) 0.5918(2) 0.6937(5) 0.0512(16) Uani 1 1 d .
H28 H 0.4125 0.6180 0.6540 0.061 Uiso 1 1 calc R
C29 C 0.4943(7) 0.5394(2) 0.6648(4) 0.0423(13) Uani 1 1 d .
H29 H 0.4690 0.5312 0.6056 0.051 Uiso 1 1 calc R
C30 C 0.5610(6) 0.3955(2) 0.7251(3) 0.0265(10) Uani 1 1 d .
C31 C 0.4710(6) 0.3834(2) 0.7952(3) 0.0273(10) Uani 1 1 d .
C32 C 0.3262(6) 0.4171(2) 0.8064(3) 0.0293(10) Uani 1 1 d .
C33 C 0.2943(7) 0.4224(2) 0.8893(4) 0.0393(13) Uani 1 1 d .
H33 H 0.3618 0.4051 0.9362 0.047 Uiso 1 1 calc R
C34 C 0.1610(8) 0.4535(3) 0.9026(4) 0.0488(16) Uani 1 1 d .
H34 H 0.1396 0.4578 0.9582 0.059 Uiso 1 1 calc R
C35 C 0.0603(7) 0.4780(3) 0.8307(5) 0.0544(18) Uani 1 1 d .
H35 H -0.0288 0.4991 0.8386 0.065 Uiso 1 1 calc R
C36 C 0.0908(7) 0.4715(2) 0.7487(5) 0.0490(16) Uani 1 1 d .
H36 H 0.0211 0.4875 0.7013 0.059 Uiso 1 1 calc R
C37 C 0.2242(6) 0.4413(2) 0.7359(4) 0.0366(12) Uani 1 1 d .
H37 H 0.2454 0.4373 0.6801 0.044 Uiso 1 1 calc R
O3 O 0.3218(6) 0.3618(2) 0.4935(3) 0.0661(14) Uani 1 1 d .
H3A H 0.3814 0.3447 0.5356 0.099 Uiso 1 1 d G
H3B H 0.3765 0.3881 0.4781 0.099 Uiso 1 1 d G

loop_
_atom_site_aniso_label
_atom_site_aniso_U_11
_atom_site_aniso_U_22
_atom_site_aniso_U_33
_atom_site_aniso_U_23
_atom_site_aniso_U_13
_atom_site_aniso_U_12
Ir1 0.02351(10) 0.02314(11) 0.01428(9) -0.00015(8) 0.00213(6) -0.00164(9)
Cl1 0.0299(5) 0.0379(6) 0.0226(5) -0.0044(5) 0.0068(4) -0.0004(5)
O1 0.0241(15) 0.0219(17) 0.0249(15) -0.0001(14) -0.0003(12) -0.0028(14)
O2 0.052(2) 0.043(2) 0.0302(18) 0.0142(17) 0.0187(17) 0.0171(19)
N1 0.0202(17) 0.028(2) 0.0160(16) -0.0014(16) 0.0021(14) -0.0010(17)
C1 0.020(2) 0.034(3) 0.020(2) 0.000(2) 0.0059(16) -0.003(2)
C2 0.029(2) 0.031(3) 0.018(2) 0.0022(19) 0.0064(18) -0.009(2)
C3 0.036(3) 0.025(3) 0.024(2) 0.004(2) 0.0023(19) -0.008(2)
C4 0.042(3) 0.022(2) 0.024(2) -0.004(2) 0.007(2) -0.013(2)
C5 0.025(2) 0.045(3) 0.019(2) 0.001(2) 0.0035(18) -0.009(2)
C6 0.029(3) 0.055(4) 0.035(3) 0.004(3) 0.009(2) 0.003(3)
C7 0.039(3) 0.040(3) 0.018(2) 0.003(2) 0.0053(19) -0.008(2)
C8 0.049(3) 0.023(3) 0.039(3) 0.006(2) 0.005(2) 0.003(2)
C9 0.059(4) 0.036(3) 0.029(3) -0.004(2) 0.007(2) -0.008(3)
C10 0.034(3) 0.057(4) 0.021(2) 0.006(2) 0.000(2) -0.004(3)
C11 0.025(2) 0.023(2) 0.019(2) -0.0023(18) 0.0083(17) 0.0007(19)
C12 0.030(2) 0.024(2) 0.024(2) 0.005(2) 0.0027(18) 0.004(2)
C13 0.027(2) 0.035(3) 0.019(2) 0.004(2) 0.0021(18) 0.000(2)
C14 0.023(2) 0.043(3) 0.018(2) -0.006(2) 0.0008(17) -0.004(2)
C15 0.031(2) 0.028(3) 0.025(2) -0.003(2) 0.0051(19) -0.007(2)
C16 0.031(2) 0.021(2) 0.019(2) 0.0005(18) 0.0047(18) 0.002(2)
C17 0.028(2) 0.034(3) 0.018(2) 0.001(2) 0.0012(18) -0.004(2)
C18 0.034(3) 0.031(3) 0.019(2) 0.003(2) -0.0013(19) -0.007(2)
C19 0.052(3) 0.031(3) 0.029(3) 0.006(2) 0.000(2) -0.014(3)
C20 0.060(4) 0.055(4) 0.026(3) 0.001(3) 0.011(3) -0.031(3)
C21 0.050(3) 0.051(4) 0.027(3) -0.006(3) 0.014(2) -0.022(3)
C22 0.039(3) 0.043(3) 0.024(2) -0.002(2) 0.009(2) -0.008(2)
C23 0.037(3) 0.027(3) 0.019(2) 0.001(2) 0.0004(19) -0.001(2)
C24 0.035(3) 0.021(2) 0.033(2) 0.001(2) 0.002(2) -0.003(2)
C25 0.033(3) 0.033(3) 0.038(3) -0.003(2) 0.006(2) 0.002(2)
C26 0.049(3) 0.041(3) 0.052(4) -0.015(3) 0.011(3) -0.002(3)
C27 0.043(3) 0.027(3) 0.083(5) -0.017(3) 0.008(3) 0.000(3)
C28 0.054(4) 0.023(3) 0.070(4) 0.005(3) -0.001(3) 0.007(3)
C29 0.057(4) 0.029(3) 0.036(3) 0.006(2) -0.003(3) -0.001(3)
C30 0.029(2) 0.025(3) 0.024(2) 0.003(2) 0.0010(19) 0.005(2)
C31 0.031(2) 0.026(3) 0.023(2) 0.001(2) 0.0028(19) 0.003(2)
C32 0.029(2) 0.024(2) 0.035(3) -0.004(2) 0.006(2) -0.001(2)
C33 0.040(3) 0.041(3) 0.038(3) -0.004(3) 0.011(2) 0.002(3)
C34 0.048(3) 0.042(4) 0.064(4) -0.014(3) 0.028(3) -0.001(3)
C35 0.031(3) 0.033(3) 0.100(6) -0.014(4) 0.017(3) -0.001(3)
C36 0.030(3) 0.028(3) 0.082(5) 0.002(3) -0.006(3) 0.002(2)
C37 0.035(3) 0.023(3) 0.048(3) 0.001(2) -0.001(2) -0.002(2)
O3 0.068(3) 0.069(4) 0.047(3) 0.021(2) -0.021(2) -0.005(3)

loop_
_atom_type_symbol
_atom_type_description
_atom_type_scat_dispersion_real
_atom_type_scat_dispersion_imag
_atom_type_scat_source
C C 0.0181 0.0091 'International Tables Vol C Tables 4.2.6.8 and 6.1.1.4'
H H 0.0000 0.0000 'International Tables Vol C Tables 4.2.6.8 and 6.1.1.4'
Cl Cl 0.3639 0.7018 'International Tables Vol C Tables 4.2.6.8 and 6.1.1.4'
Ir Ir -4.7710 6.5667 'International Tables Vol C Tables 4.2.6.8 and 6.1.1.4'
N N 0.0311 0.0180 'International Tables Vol C Tables 4.2.6.8 and 6.1.1.4'
O O 0.0492 0.0322 'International Tables Vol C Tables 4.2.6.8 and 6.1.1.4'

loop_
_geom_angle_atom_site_label_1
_geom_angle_atom_site_label_2
_geom_angle_atom_site_label_3
_geom_angle
O1 Ir1 Cl1 88.64(9)
O1 Ir1 N1 77.27(13)
O1 Ir1 C1 93.89(16)
O1 Ir1 C2 120.21(16)
O1 Ir1 C3 159.03(16)
O1 Ir1 C4 138.92(16)
O1 Ir1 C5 103.05(17)
N1 Ir1 Cl1 83.25(10)
N1 Ir1 C1 125.50(15)
N1 Ir1 C2 100.71(15)
N1 Ir1 C3 108.68(16)
N1 Ir1 C4 143.79(17)
N1 Ir1 C5 164.64(15)
C1 Ir1 Cl1 150.99(12)
C1 Ir1 C2 38.96(18)
C1 Ir1 C3 66.04(19)
C1 Ir1 C4 65.31(19)
C1 Ir1 C5 39.30(18)
C2 Ir1 Cl1 151.12(14)
C2 Ir1 C4 65.52(18)
C2 Ir1 C5 65.58(17)
C3 Ir1 Cl1 111.81(14)
C3 Ir1 C2 39.66(19)
C3 Ir1 C4 39.20(17)
C3 Ir1 C5 65.77(19)
C4 Ir1 Cl1 94.35(13)
C5 Ir1 Cl1 112.08(13)
C5 Ir1 C4 38.6(2)
C16 O1 Ir1 118.4(3)
C11 N1 Ir1 117.8(3)
C11 N1 C12 119.2(4)
C12 N1 Ir1 122.9(3)
C2 C1 Ir1 71.3(2)
C2 C1 C5 108.7(4)
C2 C1 C6 126.1(4)
C5 C1 Ir1 71.1(2)
C5 C1 C6 125.2(4)
C6 C1 Ir1 125.5(3)
C1 C2 Ir1 69.7(2)
C1 C2 C3 107.6(4)
C1 C2 C7 127.1(5)
C3 C2 Ir1 69.9(2)
C3 C2 C7 125.2(4)
C7 C2 Ir1 126.3(3)
C2 C3 Ir1 70.5(3)
C2 C3 C8 126.7(4)
C4 C3 Ir1 71.3(3)
C4 C3 C2 107.2(4)
C4 C3 C8 125.4(5)
C8 C3 Ir1 130.6(4)
C3 C4 Ir1 69.5(3)
C3 C4 C9 126.1(5)
C5 C4 Ir1 70.0(3)
C5 C4 C3 108.4(4)
C5 C4 C9 125.5(4)
C9 C4 Ir1 126.5(4)
C1 C5 Ir1 69.6(3)
C1 C5 C10 123.6(5)
C4 C5 Ir1 71.4(3)
C4 C5 C1 108.0(4)
C4 C5 C10 128.1(5)
C10 C5 Ir1 129.1(4)
C1 C6 H6A 109.5
C1 C6 H6B 109.5
C1 C6 H6C 109.5
H6A C6 H6B 109.5
H6A C6 H6C 109.5
H6B C6 H6C 109.5
C2 C7 H7A 109.5
C2 C7 H7B 109.5
C2 C7 H7C 109.5
H7A C7 H7B 109.5
H7A C7 H7C 109.5
H7B C7 H7C 109.5
C3 C8 H8A 109.5
C3 C8 H8B 109.5
C3 C8 H8C 109.5
H8A C8 H8B 109.5
H8A C8 H8C 109.5
H8B C8 H8C 109.5
C4 C9 H9A 109.5
C4 C9 H9B 109.5
C4 C9 H9C 109.5
H9A C9 H9B 109.5
H9A C9 H9C 109.5
H9B C9 H9C 109.5
C5 C10 H10A 109.5
C5 C10 H10B 109.5
C5 C10 H10C 109.5
H10A C10 H10B 109.5
H10A C10 H10C 109.5
H10B C10 H10C 109.5
N1 C11 C15 121.4(4)
N1 C11 C16 115.2(4)
C15 C11 C16 123.4(4)
N1 C12 H12 119.0
N1 C12 C13 122.1(5)
C13 C12 H12 119.0
C12 C13 H13 120.8
C14 C13 C12 118.3(4)
C14 C13 H13 120.8
C13 C14 H14 120.5
C13 C14 C15 119.0(4)
C15 C14 H14 120.5
C11 C15 C14 119.8(5)
C11 C15 H15 120.1
C14 C15 H15 120.1
O1 C16 C11 111.3(4)
O1 C16 C17 112.4(4)
O1 C16 C30 112.4(4)
C11 C16 C30 107.6(3)
C17 C16 C11 112.8(4)
C17 C16 C30 99.7(4)
C18 C17 C16 111.1(4)
C22 C17 C16 127.5(5)
C22 C17 C18 121.4(5)
C17 C18 C23 108.5(4)
C19 C18 C17 120.8(5)
C19 C18 C23 130.6(5)
C18 C19 H19 121.2
C20 C19 C18 117.6(5)
C20 C19 H19 121.2
C19 C20 H20 118.9
C21 C20 C19 122.2(5)
C21 C20 H20 118.9
C20 C21 H21 119.5
C20 C21 C22 121.0(5)
C22 C21 H21 119.5
C17 C22 C21 116.9(5)
C17 C22 H22 121.5
C21 C22 H22 121.5
C24 C23 C18 122.4(5)
C30 C23 C18 108.5(4)
C30 C23 C24 128.8(5)
C25 C24 C23 120.8(5)
C25 C24 C29 119.3(5)
C29 C24 C23 119.8(5)
C24 C25 H25 119.8
C24 C25 C26 120.4(5)
C26 C25 H25 119.8
C25 C26 H26 120.1
C25 C26 C27 119.8(6)
C27 C26 H26 120.1
C26 C27 H27 119.7
C28 C27 C26 120.5(6)
C28 C27 H27 119.7
C27 C28 H28 120.0
C27 C28 C29 120.0(6)
C29 C28 H28 120.0
C24 C29 C28 120.0(5)
C24 C29 H29 120.0
C28 C29 H29 120.0
C23 C30 C16 112.0(4)
C23 C30 C31 128.8(5)
C31 C30 C16 119.1(4)
O2 C31 C30 120.3(4)
O2 C31 C32 118.6(4)
C30 C31 C32 121.1(4)
C33 C32 C31 118.2(5)
C37 C32 C31 121.3(5)
C37 C32 C33 120.5(5)
C32 C33 H33 120.0
C32 C33 C34 120.0(6)
C34 C33 H33 120.0
C33 C34 H34 120.7
C35 C34 C33 118.6(6)
C35 C34 H34 120.7
C34 C35 H35 119.6
C36 C35 C34 120.9(6)
C36 C35 H35 119.6
C35 C36 H36 119.8
C35 C36 C37 120.4(6)
C37 C36 H36 119.8
C32 C37 C36 119.5(6)
C32 C37 H37 120.2
C36 C37 H37 120.2
H3A O3 H3B 109.5

loop_
_geom_bond_atom_site_label_1
_geom_bond_atom_site_label_2
_geom_bond_distance
Ir1 Cl1 2.4207(11)
Ir1 O1 2.080(3)
Ir1 N1 2.098(4)
Ir1 C1 2.130(4)
Ir1 C2 2.152(4)
Ir1 C3 2.144(5)
Ir1 C4 2.168(5)
Ir1 C5 2.151(5)
O1 C16 1.392(6)
O2 C31 1.225(6)
N1 C11 1.335(6)
N1 C12 1.354(6)
C1 C2 1.428(7)
C1 C5 1.440(7)
C1 C6 1.490(7)
C2 C3 1.457(7)
C2 C7 1.494(6)
C3 C4 1.446(6)
C3 C8 1.500(7)
C4 C5 1.428(7)
C4 C9 1.486(7)
C5 C10 1.495(6)
C6 H6A 0.9600
C6 H6B 0.9600
C6 H6C 0.9600
C7 H7A 0.9600
C7 H7B 0.9600
C7 H7C 0.9600
C8 H8A 0.9600
C8 H8B 0.9600
C8 H8C 0.9600
C9 H9A 0.9600
C9 H9B 0.9600
C9 H9C 0.9600
C10 H10A 0.9600
C10 H10B 0.9600
C10 H10C 0.9600
C11 C15 1.369(7)
C11 C16 1.534(6)
C12 H12 0.9300
C12 C13 1.378(7)
C13 H13 0.9300
C13 C14 1.383(7)
C14 H14 0.9300
C14 C15 1.385(7)
C15 H15 0.9300
C16 C17 1.525(6)
C16 C30 1.567(6)
C17 C18 1.395(7)
C17 C22 1.385(7)
C18 C19 1.384(7)
C18 C23 1.491(7)
C19 H19 0.9300
C19 C20 1.381(8)
C20 H20 0.9300
C20 C21 1.364(9)
C21 H21 0.9300
C21 C22 1.407(7)
C22 H22 0.9300
C23 C24 1.484(7)
C23 C30 1.347(7)
C24 C25 1.383(7)
C24 C29 1.387(7)
C25 H25 0.9300
C25 C26 1.387(8)
C26 H26 0.9300
C26 C27 1.390(9)
C27 H27 0.9300
C27 C28 1.356(9)
C28 H28 0.9300
C28 C29 1.404(8)
C29 H29 0.9300
C30 C31 1.478(7)
C31 C32 1.496(7)
C32 C33 1.383(7)
C32 C37 1.381(7)
C33 H33 0.9300
C33 C34 1.392(8)
C34 H34 0.9300
C34 C35 1.394(9)
C35 H35 0.9300
C35 C36 1.369(10)
C36 H36 0.9300
C36 C37 1.378(8)
C37 H37 0.9300
O3 H3A 0.8498
O3 H3B 0.8496

loop_
_geom_torsion_atom_site_label_1
_geom_torsion_atom_site_label_2
_geom_torsion_atom_site_label_3
_geom_torsion_atom_site_label_4
_geom_torsion
Ir1 O1 C16 C11 1.5(4)
Ir1 O1 C16 C17 129.1(3)
Ir1 O1 C16 C30 -119.3(3)
Ir1 N1 C11 C15 -179.2(3)
Ir1 N1 C11 C16 1.8(5)
Ir1 N1 C12 C13 -178.7(3)
Ir1 C1 C2 C3 -59.8(3)
Ir1 C1 C2 C7 120.8(5)
Ir1 C1 C5 C4 61.4(3)
Ir1 C1 C5 C10 -124.1(5)
Ir1 C2 C3 C4 -62.2(3)
Ir1 C2 C3 C8 126.6(5)
Ir1 C3 C4 C5 -59.4(3)
Ir1 C3 C4 C9 120.9(5)
Ir1 C4 C5 C1 -60.2(3)
Ir1 C4 C5 C10 125.5(5)
O1 C16 C17 C18 116.5(4)
O1 C16 C17 C22 -61.1(6)
O1 C16 C30 C23 -117.8(4)
O1 C16 C30 C31 64.2(5)
O2 C31 C32 C33 30.5(7)
O2 C31 C32 C37 -148.0(5)
N1 C11 C15 C14 -3.0(7)
N1 C11 C16 O1 -2.1(5)
N1 C11 C16 C17 -129.5(4)
N1 C11 C16 C30 121.5(4)
N1 C12 C13 C14 -1.1(7)
C1 C2 C3 Ir1 59.7(3)
C1 C2 C3 C4 -2.5(5)
C1 C2 C3 C8 -173.7(5)
C2 C1 C5 Ir1 -61.8(3)
C2 C1 C5 C4 -0.4(5)
C2 C1 C5 C10 174.1(4)
C2 C3 C4 Ir1 61.7(3)
C2 C3 C4 C5 2.3(5)
C2 C3 C4 C9 -177.4(5)
C3 C4 C5 Ir1 59.1(3)
C3 C4 C5 C1 -1.2(5)
C3 C4 C5 C10 -175.4(5)
C5 C1 C2 Ir1 61.7(3)
C5 C1 C2 C3 1.9(5)
C5 C1 C2 C7 -177.6(4)
C6 C1 C2 Ir1 -120.8(5)
C6 C1 C2 C3 179.4(4)
C6 C1 C2 C7 0.0(8)
C6 C1 C5 Ir1 120.6(5)
C6 C1 C5 C4 -178.0(4)
C6 C1 C5 C10 -3.5(8)
C7 C2 C3 Ir1 -120.8(5)
C7 C2 C3 C4 176.9(4)
C7 C2 C3 C8 5.8(8)
C8 C3 C4 Ir1 -127.0(5)
C8 C3 C4 C5 173.5(5)
C8 C3 C4 C9 -6.2(8)
C9 C4 C5 Ir1 -121.2(5)
C9 C4 C5 C1 178.6(5)
C9 C4 C5 C10 4.3(8)
C11 N1 C12 C13 0.9(6)
C11 C16 C17 C18 -116.7(4)
C11 C16 C17 C22 65.7(6)
C11 C16 C30 C23 119.3(4)
C11 C16 C30 C31 -58.7(5)
C12 N1 C11 C15 1.2(6)
C12 N1 C11 C16 -177.8(4)
C12 C13 C14 C15 -0.8(7)
C13 C14 C15 C11 2.8(7)
C15 C11 C16 O1 178.9(4)
C15 C11 C16 C17 51.5(6)
C15 C11 C16 C30 -57.5(5)
C16 C11 C15 C14 175.9(4)
C16 C17 C18 C19 -176.2(4)
C16 C17 C18 C23 3.2(5)
C16 C17 C22 C21 177.1(5)
C16 C30 C31 O2 33.4(7)
C16 C30 C31 C32 -145.5(4)
C17 C16 C30 C23 1.4(5)
C17 C16 C30 C31 -176.5(4)
C17 C18 C19 C20 -1.1(8)
C17 C18 C23 C24 171.7(4)
C17 C18 C23 C30 -2.2(6)
C18 C17 C22 C21 -0.3(7)
C18 C19 C20 C21 -0.8(9)
C18 C23 C24 C25 -125.2(5)
C18 C23 C24 C29 53.7(7)
C18 C23 C30 C16 0.3(5)
C18 C23 C30 C31 178.1(4)
C19 C18 C23 C24 -9.0(8)
C19 C18 C23 C30 177.1(5)
C19 C20 C21 C22 2.2(9)
C20 C21 C22 C17 -1.6(8)
C22 C17 C18 C19 1.6(7)
C22 C17 C18 C23 -179.0(4)
C23 C18 C19 C20 179.7(5)
C23 C24 C25 C26 178.4(5)
C23 C24 C29 C28 179.7(6)
C23 C30 C31 O2 -144.2(6)
C23 C30 C31 C32 36.9(8)
C24 C23 C30 C16 -173.1(5)
C24 C23 C30 C31 4.7(9)
C24 C25 C26 C27 1.4(9)
C25 C24 C29 C28 -1.4(9)
C25 C26 C27 C28 -0.2(10)
C26 C27 C28 C29 -1.7(10)
C27 C28 C29 C24 2.5(10)
C29 C24 C25 C26 -0.6(8)
C30 C16 C17 C18 -2.8(5)
C30 C16 C17 C22 179.6(5)
C30 C23 C24 C25 47.4(8)
C30 C23 C24 C29 -133.7(6)
C30 C31 C32 C33 -150.6(5)
C30 C31 C32 C37 31.0(7)
C31 C32 C33 C34 179.8(5)
C31 C32 C37 C36 179.2(5)
C32 C33 C34 C35 1.1(9)
C33 C32 C37 C36 0.8(8)
C33 C34 C35 C36 0.4(9)
C34 C35 C36 C37 -1.3(9)
C35 C36 C37 C32 0.8(9)
C37 C32 C33 C34 -1.7(9)
